data_4333001
loop_
_publ_author_name
'Chi, Ying-Nan'
'Huang, Kun-Lin'
'Cui, Feng-Yun'
'Xu, Yan-Qing'
'Hu, Chang-Wen'

_publ_section_title
;
 Structural Diversity of Silver(I) 4,6-Dipyridyl-2-Aminopyrimidine
 Complexes:&#x00A0; Effect of Counteranions and Ligand Isomerism
;
_journal_issue 26
_journal_name_full 'Inorganic Chemistry'
_journal_page_first 10605
_journal_page_last 10612
_journal_paper_doi 10.1021/ic061231v
_journal_volume 45
_journal_year 2006
_chemical_formula_sum 'C28 H24 Ag2 N12 O7'
_chemical_formula_weight 856.33
_chemical_name_systematic
; 
 ? 
;
_space_group_IT_number 15
_symmetry_cell_setting monoclinic
_symmetry_space_group_name_Hall '-C 2yc'
_symmetry_space_group_name_H-M 'C 1 2/c 1'
_atom_sites_solution_hydrogens geom
_atom_sites_solution_primary direct
_atom_sites_solution_secondary difmap
_audit_creation_method SHELXL-97
_cell_angle_alpha 90.00
_cell_angle_beta 109.619(2)
_cell_angle_gamma 90.00
_cell_formula_units_Z 4
_cell_length_a 11.2715(19)
_cell_length_b 19.707(3)
_cell_length_c 14.105(2)
_cell_measurement_reflns_used 3130
_cell_measurement_temperature 298(2)
_cell_measurement_theta_max 28.23
_cell_measurement_theta_min 2.18
_cell_volume 2951.2(8)
_computing_structure_refinement 'SHELXL-97 (Sheldrick, 1997)'
_computing_structure_solution 'SHELXS-97 (Sheldrick, 1990)'
_diffrn_ambient_temperature 298(2)
_diffrn_measured_fraction_theta_full 0.998
_diffrn_measured_fraction_theta_max 0.998
_diffrn_measurement_device_type 'CCD area detector'
_diffrn_measurement_method 'phi and omega scans'
_diffrn_radiation_monochromator graphite
_diffrn_radiation_source 'fine-focus sealed tube'
_diffrn_radiation_type MoK\a
_diffrn_radiation_wavelength 0.71073
_diffrn_reflns_av_R_equivalents 0.0291
_diffrn_reflns_av_sigmaI/netI 0.0320
_diffrn_reflns_limit_h_max 13
_diffrn_reflns_limit_h_min -10
_diffrn_reflns_limit_k_max 23
_diffrn_reflns_limit_k_min -23
_diffrn_reflns_limit_l_max 16
_diffrn_reflns_limit_l_min -16
_diffrn_reflns_number 7711
_diffrn_reflns_theta_full 25.01
_diffrn_reflns_theta_max 25.01
_diffrn_reflns_theta_min 2.07
_exptl_absorpt_coefficient_mu 1.399
_exptl_absorpt_correction_T_max 0.8501
_exptl_absorpt_correction_T_min 0.6185
_exptl_absorpt_correction_type multi-scan
_exptl_absorpt_process_details sadabs
_exptl_crystal_colour brown
_exptl_crystal_density_diffrn 1.927
_exptl_crystal_density_method 'not measured'
_exptl_crystal_description stick
_exptl_crystal_F_000 1704
_exptl_crystal_size_max 0.38
_exptl_crystal_size_mid 0.23
_exptl_crystal_size_min 0.12
_refine_diff_density_max 0.498
_refine_diff_density_min -0.386
_refine_diff_density_rms 0.088
_refine_ls_extinction_method none
_refine_ls_goodness_of_fit_ref 1.078
_refine_ls_hydrogen_treatment mixed
_refine_ls_matrix_type full
_refine_ls_number_parameters 226
_refine_ls_number_reflns 2616
_refine_ls_number_restraints 2
_refine_ls_restrained_S_all 1.078
_refine_ls_R_factor_all 0.0467
_refine_ls_R_factor_gt 0.0324
_refine_ls_shift/su_max 0.009
_refine_ls_shift/su_mean 0.002
_refine_ls_structure_factor_coef Fsqd
_refine_ls_weighting_details 'calc w=1/[\s^2^(Fo^2^)+(0.0259P)^2^+7.2560P] where P=(Fo^2^+2Fc^2^)/3'
_refine_ls_weighting_scheme calc
_refine_ls_wR_factor_gt 0.0697
_refine_ls_wR_factor_ref 0.0762
_reflns_number_gt 2071
_reflns_number_total 2616
_reflns_threshold_expression >2sigma(I)
_cod_data_source_file ic061231vsup3.cif
_cod_data_source_block 050830b
_cod_depositor_comments
;
The following automatic conversions were performed:

'_symmetry_cell_setting' value 'Monoclinic' changed to 'monoclinic'
according to /home/saulius/struct/CIF-dictionaries/cif_core.dic
dictionary named 'cif_core.dic' version 2.4.2 from 2011-04-26.

Automatic conversion script
Id: cif_fix_values 1891 2012-01-12 08:04:46Z andrius 
;
_cod_original_cell_volume 2951.2(9)
_cod_original_sg_symbol_H-M C2/c
_cod_database_code 4333001

loop_
_symmetry_equiv_pos_as_xyz
'x, y, z'
'-x, y, -z+1/2'
'x+1/2, y+1/2, z'
'-x+1/2, y+1/2, -z+1/2'
'-x, -y, -z'
'x, -y, z-1/2'
'-x+1/2, -y+1/2, -z'
'x+1/2, -y+1/2, z-1/2'

loop_
_atom_site_label
_atom_site_type_symbol
_atom_site_fract_x
_atom_site_fract_y
_atom_site_fract_z
_atom_site_U_iso_or_equiv
_atom_site_adp_type
_atom_site_occupancy
_atom_site_symmetry_multiplicity
_atom_site_calc_flag
_atom_site_refinement_flags
Ag1 Ag 0.42004(3) 0.356069(15) 0.13729(3) 0.04730(13) Uani 1 1 d .
N1 N 0.5178(3) 0.45205(14) 0.1215(2) 0.0324(7) Uani 1 1 d .
N2 N 0.7055(3) 0.51339(14) 0.1309(2) 0.0334(7) Uani 1 1 d .
N3 N 0.6985(3) 0.39729(15) 0.1199(3) 0.0454(9) Uani 1 1 d .
H3A H 0.7755 0.3979 0.1219 0.054 Uiso 1 1 calc R
H3B H 0.6595 0.3593 0.1154 0.054 Uiso 1 1 calc R
N4 N 0.2807(3) 0.44790(15) 0.1321(2) 0.0392(8) Uani 1 1 d .
N5 N 0.8495(3) 0.75606(15) 0.1539(3) 0.0398(8) Uani 1 1 d .
N6 N 0.5819(4) 0.2454(2) 0.9604(3) 0.0594(10) Uani 1 1 d .
O1 O 0.6195(4) 0.27317(18) 0.8979(3) 0.0794(11) Uani 1 1 d .
O2 O 0.5514(4) 0.18491(18) 0.9499(3) 0.0889(12) Uani 1 1 d .
O3 O 0.5698(4) 0.2773(2) 1.0312(3) 0.0924(13) Uani 1 1 d .
O4 O 1.0000 0.3598(3) 0.2500 0.098(2) Uani 1 2 d SD
C1 C 0.6392(3) 0.45541(18) 0.1239(3) 0.0333(8) Uani 1 1 d .
C2 C 0.6463(3) 0.57065(18) 0.1366(3) 0.0311(8) Uani 1 1 d .
C3 C 0.5214(3) 0.57228(18) 0.1309(3) 0.0340(8) Uani 1 1 d .
H3 H 0.4807 0.6132 0.1321 0.041 Uiso 1 1 calc R
C4 C 0.4591(3) 0.51106(18) 0.1233(3) 0.0303(8) Uani 1 1 d .
C5 C 0.3243(3) 0.50873(18) 0.1194(3) 0.0307(8) Uani 1 1 d .
C6 C 0.2522(4) 0.5666(2) 0.1062(3) 0.0418(10) Uani 1 1 d .
H6 H 0.2843 0.6082 0.0953 0.050 Uiso 1 1 calc R
C7 C 0.1316(4) 0.5618(2) 0.1094(3) 0.0484(11) Uani 1 1 d .
H7 H 0.0813 0.6003 0.1009 0.058 Uiso 1 1 calc R
C8 C 0.0866(4) 0.4997(2) 0.1252(3) 0.0491(11) Uani 1 1 d .
H8 H 0.0063 0.4954 0.1293 0.059 Uiso 1 1 calc R
C9 C 0.1625(4) 0.4444(2) 0.1347(3) 0.0460(10) Uani 1 1 d .
H9 H 0.1310 0.4022 0.1434 0.055 Uiso 1 1 calc R
C10 C 0.8744(4) 0.7011(2) 0.1084(4) 0.0478(11) Uani 1 1 d .
H10 H 0.9361 0.7042 0.0783 0.057 Uiso 1 1 calc R
C11 C 0.8130(4) 0.64007(18) 0.1037(3) 0.0393(9) Uani 1 1 d .
H11 H 0.8348 0.6028 0.0727 0.047 Uiso 1 1 calc R
C12 C 0.7188(3) 0.63476(17) 0.1455(3) 0.0311(8) Uani 1 1 d .
C13 C 0.6943(4) 0.69125(19) 0.1937(3) 0.0417(10) Uani 1 1 d .
H13 H 0.6325 0.6896 0.2238 0.050 Uiso 1 1 calc R
C14 C 0.7614(4) 0.7499(2) 0.1970(3) 0.0439(10) Uani 1 1 d .
H14 H 0.7445 0.7871 0.2309 0.053 Uiso 1 1 calc R
H15 H 0.970(5) 0.3339(16) 0.1997(10) 0.09(2) Uiso 1 1 d D

loop_
_atom_site_aniso_label
_atom_site_aniso_U_11
_atom_site_aniso_U_22
_atom_site_aniso_U_33
_atom_site_aniso_U_23
_atom_site_aniso_U_13
_atom_site_aniso_U_12
Ag1 0.0513(2) 0.02550(17) 0.0636(2) 0.00389(15) 0.01724(16) -0.01275(14)
N1 0.0364(17) 0.0246(16) 0.0369(18) 0.0017(13) 0.0133(14) -0.0031(13)
N2 0.0355(17) 0.0228(16) 0.0421(19) 0.0005(14) 0.0133(15) -0.0042(13)
N3 0.0386(19) 0.0235(17) 0.075(3) 0.0022(17) 0.0197(18) -0.0020(14)
N4 0.0389(19) 0.0306(18) 0.049(2) 0.0019(15) 0.0163(16) -0.0118(14)
N5 0.0386(19) 0.0226(17) 0.059(2) 0.0027(15) 0.0171(16) -0.0054(14)
N6 0.061(3) 0.043(2) 0.077(3) 0.008(2) 0.027(2) -0.0124(19)
O1 0.092(3) 0.061(2) 0.102(3) 0.027(2) 0.054(2) -0.004(2)
O2 0.131(3) 0.048(2) 0.093(3) -0.002(2) 0.044(3) -0.038(2)
O3 0.106(3) 0.080(3) 0.117(3) -0.037(3) 0.071(3) -0.047(2)
O4 0.141(6) 0.071(4) 0.115(5) 0.000 0.089(5) 0.000
C1 0.040(2) 0.028(2) 0.031(2) 0.0037(16) 0.0116(17) -0.0043(16)
C2 0.036(2) 0.0277(19) 0.029(2) 0.0029(16) 0.0107(16) -0.0053(16)
C3 0.035(2) 0.0250(19) 0.043(2) 0.0015(17) 0.0143(17) -0.0041(16)
C4 0.032(2) 0.028(2) 0.029(2) 0.0029(16) 0.0083(16) -0.0039(15)
C5 0.031(2) 0.030(2) 0.029(2) 0.0007(16) 0.0079(16) -0.0077(16)
C6 0.041(2) 0.034(2) 0.051(3) 0.0044(19) 0.0152(19) -0.0039(18)
C7 0.038(2) 0.045(3) 0.060(3) 0.006(2) 0.014(2) 0.0053(19)
C8 0.032(2) 0.059(3) 0.055(3) 0.006(2) 0.013(2) -0.008(2)
C9 0.037(2) 0.045(3) 0.055(3) 0.007(2) 0.015(2) -0.0149(19)
C10 0.042(2) 0.034(2) 0.076(3) 0.003(2) 0.032(2) -0.0061(18)
C11 0.047(2) 0.0212(19) 0.057(3) -0.0021(18) 0.027(2) -0.0048(17)
C12 0.0301(19) 0.0263(19) 0.034(2) 0.0043(16) 0.0069(16) -0.0033(15)
C13 0.046(2) 0.032(2) 0.055(3) -0.0050(19) 0.027(2) -0.0110(18)
C14 0.051(3) 0.027(2) 0.059(3) -0.0069(19) 0.025(2) -0.0080(18)

loop_
_atom_type_symbol
_atom_type_description
_atom_type_scat_dispersion_real
_atom_type_scat_dispersion_imag
_atom_type_scat_source
C C 0.0033 0.0016 'International Tables Vol C Tables 4.2.6.8 and 6.1.1.4'
H H 0.0000 0.0000 'International Tables Vol C Tables 4.2.6.8 and 6.1.1.4'
O O 0.0106 0.0060 'International Tables Vol C Tables 4.2.6.8 and 6.1.1.4'
Ag Ag -0.8971 1.1015 'International Tables Vol C Tables 4.2.6.8 and 6.1.1.4'
N N 0.0061 0.0033 'International Tables Vol C Tables 4.2.6.8 and 6.1.1.4'

loop_
_geom_angle_atom_site_label_1
_geom_angle_atom_site_label_2
_geom_angle_atom_site_label_3
_geom_angle
_geom_angle_site_symmetry_1
_geom_angle_site_symmetry_3
N5 Ag1 N1 172.05(11) 3_445 .
N5 Ag1 N4 115.62(11) 3_445 .
N1 Ag1 N4 72.31(10) . .
N5 Ag1 Ag1 89.83(9) 3_445 2_655
N1 Ag1 Ag1 88.03(8) . 2_655
N4 Ag1 Ag1 100.53(8) . 2_655
C4 N1 C1 117.1(3) . .
C4 N1 Ag1 117.9(2) . .
C1 N1 Ag1 124.3(2) . .
C2 N2 C1 116.6(3) . .
C1 N3 H3A 120.0 . .
C1 N3 H3B 120.0 . .
H3A N3 H3B 120.0 . .
C5 N4 C9 117.6(3) . .
C5 N4 Ag1 114.8(2) . .
C9 N4 Ag1 127.5(3) . .
C14 N5 C10 117.0(3) . .
C14 N5 Ag1 119.3(3) . 3
C10 N5 Ag1 122.8(3) . 3
O3 N6 O1 121.1(4) . .
O3 N6 O2 119.4(4) . .
O1 N6 O2 119.5(5) . .
N3 C1 N2 117.2(3) . .
N3 C1 N1 118.0(3) . .
N2 C1 N1 124.8(3) . .
N2 C2 C3 122.6(3) . .
N2 C2 C12 117.0(3) . .
C3 C2 C12 120.3(3) . .
C4 C3 C2 117.7(3) . .
C4 C3 H3 121.2 . .
C2 C3 H3 121.2 . .
N1 C4 C3 121.2(3) . .
N1 C4 C5 118.1(3) . .
C3 C4 C5 120.7(3) . .
N4 C5 C6 122.5(3) . .
N4 C5 C4 115.9(3) . .
C6 C5 C4 121.6(3) . .
C5 C6 C7 118.9(4) . .
C5 C6 H6 120.6 . .
C7 C6 H6 120.6 . .
C8 C7 C6 119.3(4) . .
C8 C7 H7 120.4 . .
C6 C7 H7 120.4 . .
C9 C8 C7 118.4(4) . .
C9 C8 H8 120.8 . .
C7 C8 H8 120.8 . .
N4 C9 C8 123.4(4) . .
N4 C9 H9 118.3 . .
C8 C9 H9 118.3 . .
N5 C10 C11 123.1(4) . .
N5 C10 H10 118.4 . .
C11 C10 H10 118.4 . .
C10 C11 C12 119.5(4) . .
C10 C11 H11 120.3 . .
C12 C11 H11 120.3 . .
C13 C12 C11 117.3(3) . .
C13 C12 C2 122.1(3) . .
C11 C12 C2 120.6(3) . .
C14 C13 C12 119.7(4) . .
C14 C13 H13 120.1 . .
C12 C13 H13 120.1 . .
N5 C14 C13 123.3(4) . .
N5 C14 H14 118.4 . .
C13 C14 H14 118.4 . .

loop_
_geom_bond_atom_site_label_1
_geom_bond_atom_site_label_2
_geom_bond_distance
_geom_bond_site_symmetry_2
Ag1 N5 2.167(3) 3_445
Ag1 N1 2.238(3) .
Ag1 N4 2.381(3) .
Ag1 Ag1 3.0839(8) 2_655
N1 C4 1.342(4) .
N1 C1 1.360(5) .
N2 C2 1.327(4) .
N2 C1 1.350(4) .
N3 C1 1.336(5) .
N3 H3A 0.8600 .
N3 H3B 0.8600 .
N4 C5 1.330(4) .
N4 C9 1.347(5) .
N5 C14 1.332(5) .
N5 C10 1.337(5) .
N5 Ag1 2.167(3) 3
N6 O3 1.225(5) .
N6 O1 1.228(5) .
N6 O2 1.236(5) .
O4 H15 0.846(18) .
C2 C3 1.383(5) .
C2 C12 1.487(5) .
C3 C4 1.382(5) .
C3 H3 0.9300 .
C4 C5 1.503(5) .
C5 C6 1.376(5) .
C6 C7 1.379(5) .
C6 H6 0.9300 .
C7 C8 1.370(6) .
C7 H7 0.9300 .
C8 C9 1.364(6) .
C8 H8 0.9300 .
C9 H9 0.9300 .
C10 C11 1.378(5) .
C10 H10 0.9300 .
C11 C12 1.380(5) .
C11 H11 0.9300 .
C12 C13 1.380(5) .
C13 C14 1.373(5) .
C13 H13 0.9300 .
C14 H14 0.9300 .

loop_
_geom_hbond_atom_site_label_D
_geom_hbond_atom_site_label_H
_geom_hbond_atom_site_label_A
_geom_hbond_distance_DH
_geom_hbond_distance_HA
_geom_hbond_distance_DA
_geom_hbond_angle_DHA
_geom_hbond_site_symmetry_A
N3 H3B O3 0.86 2.06 2.836(5) 150.0 1_554

loop_
_geom_torsion_atom_site_label_1
_geom_torsion_atom_site_label_2
_geom_torsion_atom_site_label_3
_geom_torsion_atom_site_label_4
_geom_torsion
N1 C4 C5 N4 11.2(5)
N2 C2 C12 C11 29.7(5)
